data_4061357
_journal_name_full Organometallics
_journal_year 2004
_chemical_formula_sum 'C44 H40 Cl4 N6 Ni'
_chemical_formula_weight 853.33
_space_group_IT_number 14
_symmetry_cell_setting monoclinic
_symmetry_space_group_name_Hall '-P 2yn'
_symmetry_space_group_name_H-M 'P 1 21/n 1'
_cell_angle_alpha 90.00
_cell_angle_beta 95.648(7)
_cell_angle_gamma 90.00
_cell_formula_units_Z 2
_cell_length_a 10.938(4)
_cell_length_b 8.364(3)
_cell_length_c 22.721(8)
_cell_measurement_temperature 293(2)
_cell_volume 2068.7(13)
_diffrn_ambient_temperature 293(2)
_exptl_crystal_density_diffrn 1.370
_cod_depositor_comments
;
The following automatic conversions were performed:
'_symmetry_cell_setting' value 'Monoclinic' changed to 'monoclinic'
according to '/home/saulius/struct/CIF-dictionaries/cif_core.dic'
dictionary named 'cif_core.dic' version 2.4.1 from 2010-06-29.

Automatic conversion script
Id: cif_fix_enum 1527 2010-12-29 10:47:43Z saulius 
;
_cod_original_sg_symbol_H-M 'P 21/n'
_cod_database_code 4061357

loop_
_symmetry_equiv_pos_as_xyz
'x, y, z'
'-x+1/2, y+1/2, -z+1/2'
'-x, -y, -z'
'x-1/2, -y-1/2, z-1/2'

loop_
_atom_site_label
_atom_site_type_symbol
_atom_site_fract_x
_atom_site_fract_y
_atom_site_fract_z
_atom_site_U_iso_or_equiv
_atom_site_adp_type
_atom_site_occupancy
_atom_site_symmetry_multiplicity
_atom_site_calc_flag
_atom_site_refinement_flags
_atom_site_disorder_assembly
_atom_site_disorder_group
Ni1 Ni 1.0000 0.0000 0.0000 0.0339(2) Uani 1 2 d S . .
N1 N 0.8451(2) 0.2641(3) 0.03240(11) 0.0396(6) Uani 1 1 d . . .
N2 N 0.9231(2) 0.3132(3) -0.04789(11) 0.0397(6) Uani 1 1 d . . .
C1 C 0.9185(3) 0.2012(3) -0.00590(13) 0.0348(6) Uani 1 1 d . . .
C2 C 0.8542(3) 0.4450(4) -0.03616(16) 0.0487(8) Uani 1 1 d . . .
H2A H 0.8441 0.5374 -0.0589 0.058 Uiso 1 1 calc R . .
C3 C 0.8047(3) 0.4148(4) 0.01401(16) 0.0500(8) Uani 1 1 d . . .
H3A H 0.7532 0.4818 0.0330 0.060 Uiso 1 1 calc R . .
C4 C 0.8052(4) 0.1749(4) 0.08321(15) 0.0504(9) Uani 1 1 d . . .
H4A H 0.8627 0.0887 0.0935 0.060 Uiso 1 1 calc R . .
H4B H 0.7252 0.1278 0.0721 0.060 Uiso 1 1 calc R . .
C5 C 0.7976(3) 0.2813(4) 0.13663(14) 0.0438(8) Uani 1 1 d . . .
C6 C 0.9050(3) 0.3233(4) 0.17173(15) 0.0486(8) Uani 1 1 d . . .
C7 C 1.0239(4) 0.2715(5) 0.15946(19) 0.0623(11) Uani 1 1 d . . .
H7A H 1.0318 0.2097 0.1260 0.075 Uiso 1 1 calc R . .
C8 C 1.1248(4) 0.3101(7) 0.1951(3) 0.0825(15) Uani 1 1 d . . .
H8A H 1.2010 0.2721 0.1865 0.099 Uiso 1 1 calc R . .
C9 C 1.1174(5) 0.4071(8) 0.2454(3) 0.0922(17) Uani 1 1 d . . .
H9A H 1.1884 0.4331 0.2694 0.111 Uiso 1 1 calc R . .
C10 C 1.0073(5) 0.4624(7) 0.2587(2) 0.0805(14) Uani 1 1 d . . .
H10A H 1.0033 0.5274 0.2917 0.097 Uiso 1 1 calc R . .
C11 C 0.8975(4) 0.4225(5) 0.22288(16) 0.0543(9) Uani 1 1 d . . .
C12 C 0.7837(4) 0.4762(5) 0.23618(16) 0.0573(10) Uani 1 1 d . . .
H12A H 0.7792 0.5409 0.2692 0.069 Uiso 1 1 calc R . .
C13 C 0.6765(3) 0.4363(4) 0.20188(15) 0.0481(8) Uani 1 1 d . . .
C14 C 0.5596(4) 0.4949(5) 0.2154(2) 0.0658(11) Uani 1 1 d . . .
H14A H 0.5553 0.5598 0.2483 0.079 Uiso 1 1 calc R . .
C15 C 0.4559(4) 0.4582(6) 0.1815(2) 0.0773(13) Uani 1 1 d . . .
H15A H 0.3809 0.4979 0.1911 0.093 Uiso 1 1 calc R . .
C16 C 0.4603(4) 0.3607(6) 0.1321(2) 0.0719(12) Uani 1 1 d . . .
H16A H 0.3878 0.3356 0.1091 0.086 Uiso 1 1 calc R . .
C17 C 0.5682(4) 0.3017(5) 0.11683(18) 0.0587(10) Uani 1 1 d . . .
H17A H 0.5681 0.2369 0.0836 0.070 Uiso 1 1 calc R . .
C18 C 0.6823(3) 0.3367(4) 0.15071(14) 0.0445(8) Uani 1 1 d . . .
C19 C 0.9886(4) 0.2941(5) -0.10070(16) 0.0583(10) Uani 1 1 d . . .
H19A H 1.0616 0.2299 -0.0909 0.070 Uiso 1 1 calc R . .
H19B H 1.0145 0.3982 -0.1135 0.070 Uiso 1 1 calc R . .
C20 C 0.9103(6) 0.2161(7) -0.1501(2) 0.0982(18) Uani 1 1 d . . .
H20A H 0.9561 0.2056 -0.1838 0.147 Uiso 1 1 calc R . .
H20B H 0.8386 0.2803 -0.1604 0.147 Uiso 1 1 calc R . .
H20C H 0.8857 0.1121 -0.1378 0.147 Uiso 1 1 calc R . .
C21 C 1.1460(3) 0.1037(4) 0.02580(16) 0.0454(8) Uani 1 1 d . . .
N3 N 1.2344(3) 0.1706(4) 0.04076(18) 0.0748(11) Uani 1 1 d . . .
C22 C 0.5572(6) 0.7567(8) 0.0570(3) 0.1083(19) Uani 1 1 d . . .
H22A H 0.5930 0.7768 0.0203 0.130 Uiso 1 1 calc R . .
H22B H 0.5317 0.6456 0.0570 0.130 Uiso 1 1 calc R . .
Cl1 Cl 0.66893(14) 0.7896(2) 0.11681(7) 0.1087(5) Uani 1 1 d . . .
Cl2 Cl 0.42998(15) 0.8771(2) 0.05987(8) 0.1187(6) Uani 1 1 d . . .

loop_
_atom_site_aniso_label
_atom_site_aniso_U_11
_atom_site_aniso_U_22
_atom_site_aniso_U_33
_atom_site_aniso_U_23
_atom_site_aniso_U_13
_atom_site_aniso_U_12
Ni1 0.0430(3) 0.0244(3) 0.0353(3) -0.0011(2) 0.0087(2) 0.0053(2)
N1 0.0533(16) 0.0283(13) 0.0384(14) -0.0012(10) 0.0110(12) 0.0078(11)
N2 0.0522(16) 0.0310(13) 0.0368(14) 0.0027(10) 0.0083(12) 0.0048(12)
C1 0.0417(16) 0.0294(14) 0.0333(15) -0.0026(12) 0.0043(12) 0.0023(13)
C2 0.064(2) 0.0302(15) 0.052(2) 0.0062(14) 0.0042(17) 0.0113(15)
C3 0.061(2) 0.0344(18) 0.056(2) -0.0022(15) 0.0128(17) 0.0131(16)
C4 0.070(2) 0.0354(18) 0.050(2) -0.0006(14) 0.0259(17) 0.0039(16)
C5 0.062(2) 0.0329(16) 0.0390(17) 0.0041(13) 0.0175(15) 0.0013(15)
C6 0.059(2) 0.0447(19) 0.0443(18) 0.0133(15) 0.0150(16) 0.0059(16)
C7 0.060(2) 0.062(3) 0.068(3) 0.023(2) 0.019(2) 0.0113(19)
C8 0.058(3) 0.093(4) 0.099(4) 0.033(3) 0.019(3) 0.009(2)
C9 0.066(3) 0.117(5) 0.090(4) 0.026(3) -0.013(3) -0.013(3)
C10 0.078(3) 0.095(4) 0.066(3) 0.006(2) -0.006(2) -0.018(3)
C11 0.063(2) 0.054(2) 0.046(2) 0.0081(17) 0.0039(17) -0.0047(18)
C12 0.080(3) 0.053(2) 0.0404(19) -0.0096(16) 0.0141(17) -0.0064(19)
C13 0.061(2) 0.0420(18) 0.0437(18) -0.0044(15) 0.0191(16) -0.0002(17)
C14 0.072(3) 0.062(3) 0.069(3) -0.016(2) 0.033(2) 0.000(2)
C15 0.058(3) 0.079(3) 0.098(4) -0.012(3) 0.028(2) 0.002(2)
C16 0.054(2) 0.079(3) 0.083(3) -0.004(2) 0.009(2) -0.007(2)
C17 0.066(3) 0.055(2) 0.056(2) -0.0086(18) 0.0097(18) -0.0061(19)
C18 0.059(2) 0.0372(17) 0.0389(17) -0.0011(13) 0.0136(15) -0.0006(15)
C19 0.078(3) 0.051(2) 0.049(2) 0.0122(17) 0.0256(19) 0.0133(19)
C20 0.160(5) 0.090(4) 0.048(2) -0.012(2) 0.025(3) -0.007(4)
C21 0.0479(19) 0.0308(16) 0.057(2) -0.0032(14) 0.0052(16) 0.0092(15)
N3 0.056(2) 0.057(2) 0.109(3) -0.017(2) -0.0030(19) 0.0011(17)
C22 0.103(4) 0.092(4) 0.132(5) -0.002(4) 0.022(4) 0.012(3)
Cl1 0.0923(10) 0.1239(13) 0.1108(11) 0.0422(9) 0.0147(8) 0.0063(9)
Cl2 0.0962(10) 0.1235(14) 0.1344(14) -0.0107(11) 0.0014(9) 0.0211(9)

loop_
_geom_bond_atom_site_label_1
_geom_bond_atom_site_label_2
_geom_bond_distance
_geom_bond_site_symmetry_2
_geom_bond_publ_flag
Ni1 C21 1.861(4) 3_755 ?
Ni1 C21 1.861(4) . ?
Ni1 C1 1.903(3) . ?
Ni1 C1 1.903(3) 3_755 ?
N1 C1 1.347(4) . ?
N1 C3 1.387(4) . ?
N1 C4 1.476(4) . ?
N2 C1 1.341(4) . ?
N2 C2 1.376(4) . ?
N2 C19 1.465(4) . ?
C2 C3 1.333(5) . ?
C4 C5 1.514(4) . ?
C5 C6 1.398(5) . ?
C5 C18 1.409(5) . ?
C6 C7 1.424(5) . ?
C6 C11 1.437(5) . ?
C7 C8 1.343(7) . ?
C8 C9 1.410(8) . ?
C9 C10 1.351(7) . ?
C10 C11 1.423(6) . ?
C11 C12 1.384(6) . ?
C12 C13 1.383(5) . ?
C13 C14 1.431(5) . ?
C13 C18 1.437(5) . ?
C14 C15 1.342(7) . ?
C15 C16 1.393(6) . ?
C16 C17 1.355(6) . ?
C17 C18 1.431(5) . ?
C19 C20 1.494(7) . ?
C21 N3 1.140(5) . ?
C22 Cl2 1.724(6) . ?
C22 Cl1 1.759(7) . ?
